data_1505032
loop_
_publ_author_name
'Sauva\^itre, Thibault'
'Barlier, Mireille'
'Herlem, Denyse'
'Gresh, Nohad'
'Chiaroni, Ang\`ele'
'Guenard, Daniel'
'Guillou, Catherine'

_publ_section_title
;
 New potent acetylcholinesterase inhibitors in the tetracyclic triterpene
 series.
;
_journal_issue 22
_journal_name_full 'Journal of medicinal chemistry'
_journal_page_first 5311
_journal_page_last 5323
_journal_paper_doi 10.1021/jm070536w
_journal_volume 50
_journal_year 2007
_chemical_formula_moiety 'C30 H48 N2 O3'
_chemical_formula_sum 'C30 H48 N2 O3'
_chemical_formula_weight 484.70
_chemical_name_common 'Steroid 1'
_chemical_name_systematic
; 
 Compound 1. 
;
_space_group_IT_number 1
_symmetry_cell_setting triclinic
_symmetry_space_group_name_Hall 'P 1'
_symmetry_space_group_name_H-M 'P 1'
_atom_sites_solution_hydrogens difmap
_atom_sites_solution_primary direct
_atom_sites_solution_secondary difmap
_audit_creation_method SHELXL-97
_cell_angle_alpha 92.30(3)
_cell_angle_beta 97.87(3)
_cell_angle_gamma 99.35(3)
_cell_formula_units_Z 1
_cell_length_a 6.135(2)
_cell_length_b 6.770(3)
_cell_length_c 17.170(7)
_cell_measurement_reflns_used 4100
_cell_measurement_temperature 293(2)
_cell_measurement_theta_max 27.53
_cell_measurement_theta_min 0.998
_cell_volume 695.6(5)
_computing_cell_refinement 'HKL Scalepack (Otwinowski & Minor 1997)'
_computing_data_collection 'Collect (Bruker AXS BV, 1997-2004)'
_computing_data_reduction 'HKL Denzo and Scalepack (Otwinowski & Minor 1997)'
_computing_molecular_graphics 'PLATON (Spek, 1980-2007)'
_computing_publication_material 'SHELXL-97 (Sheldrick, 1997)'
_computing_structure_refinement 'SHELXL-97 (Sheldrick, 1997)'
_computing_structure_solution 'SHELXS-86 (Sheldrick, 1990)'
_diffrn_ambient_temperature 293(2)
_diffrn_detector_area_resol_mean 9
_diffrn_measured_fraction_theta_full 0.835
_diffrn_measured_fraction_theta_max 0.835
_diffrn_measurement_device_type 'Nonius Kappa-CCD diffractometer'
_diffrn_measurement_method 'phi and omega scans'
_diffrn_radiation_monochromator graphite
_diffrn_radiation_source 'fine-focus sealed tube'
_diffrn_radiation_type MoK\a
_diffrn_radiation_wavelength 0.71073
_diffrn_reflns_av_R_equivalents 0.025
_diffrn_reflns_av_sigmaI/netI 0.037
_diffrn_reflns_limit_h_max 6
_diffrn_reflns_limit_h_min -6
_diffrn_reflns_limit_k_max 8
_diffrn_reflns_limit_k_min -8
_diffrn_reflns_limit_l_max 21
_diffrn_reflns_limit_l_min -21
_diffrn_reflns_number 6626
_diffrn_reflns_theta_full 26.99
_diffrn_reflns_theta_max 26.99
_diffrn_reflns_theta_min 3.21
_exptl_absorpt_coefficient_mu 0.074
_exptl_absorpt_correction_type none
_exptl_crystal_colour colorless
_exptl_crystal_density_diffrn 1.157
_exptl_crystal_density_method 'not measured'
_exptl_crystal_description prism
_exptl_crystal_F_000 266
_exptl_crystal_size_max 0.50
_exptl_crystal_size_mid 0.35
_exptl_crystal_size_min 0.17
_refine_diff_density_max 0.403
_refine_diff_density_min -0.179
_refine_diff_density_rms 0.034
_refine_ls_extinction_coef 0.07(2)
_refine_ls_extinction_expression Fc^*^=kFc[1+0.001xFc^2^\l^3^/sin(2\q)]^-1/4^
_refine_ls_extinction_method SHELXL
_refine_ls_goodness_of_fit_ref 1.024
_refine_ls_hydrogen_treatment mixed
_refine_ls_matrix_type full
_refine_ls_number_parameters 328
_refine_ls_number_reflns 4963
_refine_ls_number_restraints 4
_refine_ls_restrained_S_all 1.024
_refine_ls_R_factor_all 0.0570
_refine_ls_R_factor_gt 0.0501
_refine_ls_shift/su_max 0.002
_refine_ls_shift/su_mean 0.000
_refine_ls_structure_factor_coef Fsqd
_refine_ls_weighting_details 'calc w=1/[\s^2^(Fo^2^)+(0.0864P)^2^+0.1007P] where P=(Fo^2^+2Fc^2^)/3'
_refine_ls_weighting_scheme calc
_refine_ls_wR_factor_gt 0.1343
_refine_ls_wR_factor_ref 0.1419
_reflns_number_gt 4448
_reflns_number_total 4963
_reflns_threshold_expression >2sigma(I)
_cod_data_source_file jm070536w_compound1_0924.cif
_cod_data_source_block ster
_cod_depositor_comments
;
The following automatic conversions were performed:

'_symmetry_cell_setting' value 'Triclinic' changed to 'triclinic'
according to /home/saulius/struct/CIF-dictionaries/cif_core.dic
dictionary named 'cif_core.dic' version 2.4.1 from 2010-06-29.

Automatic conversion script
Id: cif_fix_values 1715 2011-07-08 13:25:40Z adriana 
;
_cod_database_code 1505032

loop_
_symmetry_equiv_pos_as_xyz
'x, y, z'

loop_
_atom_site_label
_atom_site_type_symbol
_atom_site_fract_x
_atom_site_fract_y
_atom_site_fract_z
_atom_site_U_iso_or_equiv
_atom_site_adp_type
_atom_site_occupancy
_atom_site_symmetry_multiplicity
_atom_site_calc_flag
_atom_site_refinement_flags
C1 C -0.0131(5) 0.3117(4) -0.19109(15) 0.0587(7) Uani 1 1 d .
H1 H -0.0978 0.1836 -0.1950 0.066 Uiso 1 1 calc R
C2 C 0.0290(5) 0.4055(5) -0.26671(16) 0.0680(8) Uani 1 1 d .
H2A H -0.1093 0.3861 -0.3032 0.076 Uiso 1 1 calc R
H2B H 0.1350 0.3396 -0.2905 0.076 Uiso 1 1 calc R
C3 C 0.1196(4) 0.6272(4) -0.25265(14) 0.0538(6) Uani 1 1 d .
H3 H -0.0038 0.6946 -0.2417 0.060 Uiso 1 1 calc R
C4 C 0.3023(4) 0.6697(4) -0.18034(13) 0.0444(5) Uani 1 1 d .
C5 C 0.1902(4) 0.6104(3) -0.10743(12) 0.0397(5) Uani 1 1 d .
H5 H 0.0790 0.6980 -0.1040 0.044 Uiso 1 1 calc R
C6 C 0.3529(4) 0.6514(4) -0.02954(13) 0.0460(5) Uani 1 1 d .
H6A H 0.4239 0.5349 -0.0201 0.052 Uiso 1 1 calc R
H6B H 0.4689 0.7635 -0.0352 0.052 Uiso 1 1 calc R
C7 C 0.2440(4) 0.6984(3) 0.04216(13) 0.0442(5) Uani 1 1 d .
H7A H 0.1366 0.7855 0.0270 0.050 Uiso 1 1 calc R
H7B H 0.3582 0.7725 0.0822 0.050 Uiso 1 1 calc R
C8 C 0.1251(4) 0.5163(3) 0.07871(13) 0.0367(4) Uani 1 1 d .
H8 H 0.2368 0.4301 0.0922 0.041 Uiso 1 1 calc R
C9 C -0.0646(4) 0.3894(3) 0.02013(13) 0.0392(5) Uani 1 1 d .
H9 H -0.1521 0.4848 -0.0048 0.044 Uiso 1 1 calc R
C10 C 0.0610(4) 0.3971(3) -0.11875(14) 0.0440(5) Uani 1 1 d .
C11 C -0.2301(5) 0.2403(4) 0.05841(15) 0.0523(6) Uani 1 1 d .
C12 C -0.2593(4) 0.2698(4) 0.14398(14) 0.0469(5) Uani 1 1 d .
H12A H -0.3046 0.1398 0.1640 0.053 Uiso 1 1 calc R
H12B H -0.3781 0.3471 0.1474 0.053 Uiso 1 1 calc R
C13 C -0.0475(4) 0.3771(3) 0.19577(13) 0.0383(5) Uani 1 1 d .
C14 C 0.0429(3) 0.5713(3) 0.15613(12) 0.0364(5) Uani 1 1 d .
C15 C 0.2256(4) 0.6796(3) 0.22126(13) 0.0443(5) Uani 1 1 d .
H15A H 0.3660 0.6331 0.2186 0.050 Uiso 1 1 calc R
H15B H 0.2476 0.8234 0.2163 0.050 Uiso 1 1 calc R
C16 C 0.1389(4) 0.6263(4) 0.29888(14) 0.0495(6) Uani 1 1 d .
H16 H 0.2537 0.5723 0.3330 0.055 Uiso 1 1 calc R
C17 C -0.0708(4) 0.4619(3) 0.27885(13) 0.0432(5) Uani 1 1 d .
H17 H -0.2014 0.5292 0.2733 0.048 Uiso 1 1 calc R
C18 C 0.1234(4) 0.2319(3) 0.20397(15) 0.0485(5) Uani 1 1 d .
H18A H 0.0754 0.1267 0.2368 0.056 Uiso 1 1 calc R
H18B H 0.2669 0.3040 0.2273 0.056 Uiso 1 1 calc R
H18C H 0.1342 0.1747 0.1528 0.056 Uiso 1 1 calc R
C19 C 0.0210(4) 0.2808(3) -0.04761(14) 0.0475(5) Uani 1 1 d .
H19A H 0.1598 0.2390 -0.0264 0.053 Uiso 1 1 calc R
H19B H -0.0862 0.1602 -0.0651 0.053 Uiso 1 1 calc R
C20 C -0.0925(5) 0.3213(4) 0.34641(14) 0.0525(6) Uani 1 1 d .
H20 H 0.0422 0.2596 0.3532 0.059 Uiso 1 1 calc R
C21 C -0.2929(6) 0.1492(5) 0.3307(2) 0.0735(9) Uani 1 1 d .
H21A H -0.2689 0.0561 0.2903 0.085 Uiso 1 1 calc R
H21B H -0.4261 0.2025 0.3137 0.085 Uiso 1 1 calc R
H21C H -0.3090 0.0815 0.3782 0.085 Uiso 1 1 calc R
NB N -0.0870(5) 0.4478(4) 0.41962(14) 0.0692(7) Uani 1 1 d .
C22 C -0.2954(9) 0.5130(8) 0.4280(3) 0.1065(14) Uani 1 1 d .
H22A H -0.3383 0.5884 0.3839 0.123 Uiso 1 1 calc R
H22B H -0.2779 0.5960 0.4758 0.123 Uiso 1 1 calc R
H22C H -0.4088 0.3982 0.4297 0.123 Uiso 1 1 calc R
C23 C -0.0024(9) 0.3515(7) 0.4893(2) 0.1059(14) Uani 1 1 d .
H23A H 0.1383 0.3135 0.4827 0.122 Uiso 1 1 calc R
H23B H -0.1072 0.2342 0.4964 0.122 Uiso 1 1 calc R
H23C H 0.0172 0.4434 0.5348 0.122 Uiso 1 1 calc R
O11 O -0.3495(5) 0.1066(4) 0.01849(14) 0.1127(12) Uani 1 1 d .
O16 O 0.0943(5) 0.8033(3) 0.33769(12) 0.0781(7) Uani 1 1 d D
HO16 H 0.046(7) 0.753(6) 0.3753(18) 0.090 Uiso 1 1 d D
C28 C -0.1360(4) 0.7073(3) 0.13983(14) 0.0488(6) Uani 1 1 d .
H28A H -0.1816 0.7468 0.1886 0.056 Uiso 1 1 calc R
H28B H -0.2628 0.6350 0.1054 0.056 Uiso 1 1 calc R
H28C H -0.0745 0.8246 0.1154 0.056 Uiso 1 1 calc R
C29 C 0.3788(5) 0.8962(4) -0.17742(15) 0.0613(7) Uani 1 1 d .
H29A H 0.2557 0.9632 -0.1681 0.069 Uiso 1 1 calc R
H29B H 0.4985 0.9355 -0.1338 0.069 Uiso 1 1 calc R
C30 C 0.4951(5) 0.5589(5) -0.18766(17) 0.0618(7) Uani 1 1 d .
H30A H 0.4471 0.4181 -0.1833 0.071 Uiso 1 1 calc R
H30B H 0.6162 0.6085 -0.1464 0.071 Uiso 1 1 calc R
H30C H 0.5440 0.5799 -0.2379 0.071 Uiso 1 1 calc R
NA N 0.1979(4) 0.7073(4) -0.32468(12) 0.0652(7) Uani 1 1 d .
C1' C 0.3522(5) 0.8574(5) -0.31657(16) 0.0640(7) Uani 1 1 d .
O1' O 0.4556(4) 0.9597(3) -0.24923(12) 0.0787(7) Uani 1 1 d .
C2' C 0.4579(7) 0.9473(6) -0.38548(19) 0.0772(9) Uani 1 1 d .
H2' H 0.4726 1.0935 -0.3786 0.086 Uiso 1 1 calc R
C3' C 0.6875(8) 0.8971(8) -0.3820(3) 0.1044(14) Uani 1 1 d .
H3'A H 0.6785 0.7540 -0.3849 0.120 Uiso 1 1 calc R
H3'B H 0.7765 0.9531 -0.3334 0.120 Uiso 1 1 calc R
H3'C H 0.7548 0.9519 -0.4255 0.120 Uiso 1 1 calc R
C4' C 0.3173(11) 0.8811(12) -0.4629(3) 0.141(2) Uani 1 1 d .
H4'A H 0.1798 0.9327 -0.4655 0.162 Uiso 1 1 calc R
H4'B H 0.2857 0.7373 -0.4684 0.162 Uiso 1 1 calc R
H4'C H 0.3959 0.9309 -0.5047 0.162 Uiso 1 1 calc R

loop_
_atom_site_aniso_label
_atom_site_aniso_U_11
_atom_site_aniso_U_22
_atom_site_aniso_U_33
_atom_site_aniso_U_23
_atom_site_aniso_U_13
_atom_site_aniso_U_12
C1 0.0567(17) 0.0615(15) 0.0499(13) -0.0158(11) 0.0087(11) -0.0091(12)
C2 0.0648(19) 0.0825(19) 0.0448(13) -0.0152(13) 0.0061(12) -0.0162(14)
C3 0.0424(15) 0.0775(17) 0.0380(11) -0.0017(11) 0.0034(10) 0.0033(11)
C4 0.0381(13) 0.0537(13) 0.0381(10) -0.0013(9) 0.0046(9) 0.0004(9)
C5 0.0342(12) 0.0442(11) 0.0375(10) -0.0027(8) 0.0027(8) 0.0006(8)
C6 0.0396(13) 0.0500(12) 0.0409(11) -0.0007(9) -0.0005(9) -0.0084(9)
C7 0.0482(13) 0.0363(11) 0.0405(10) -0.0038(8) 0.0012(9) -0.0095(9)
C8 0.0335(11) 0.0324(9) 0.0409(10) -0.0005(7) -0.0001(8) 0.0010(7)
C9 0.0361(12) 0.0345(10) 0.0428(10) -0.0015(8) 0.0007(8) -0.0012(8)
C10 0.0360(12) 0.0455(11) 0.0469(11) -0.0084(9) 0.0051(9) -0.0002(9)
C11 0.0528(15) 0.0487(13) 0.0472(12) -0.0002(10) 0.0047(10) -0.0125(10)
C12 0.0404(13) 0.0446(12) 0.0502(12) 0.0025(10) 0.0047(10) -0.0073(9)
C13 0.0358(12) 0.0338(10) 0.0444(11) 0.0030(8) 0.0054(9) 0.0031(8)
C14 0.0362(12) 0.0298(9) 0.0413(10) 0.0007(8) 0.0028(8) 0.0028(8)
C15 0.0469(13) 0.0362(10) 0.0441(11) -0.0011(9) -0.0010(9) -0.0022(8)
C16 0.0552(15) 0.0499(13) 0.0392(11) 0.0013(9) 0.0000(10) 0.0023(10)
C17 0.0444(13) 0.0447(12) 0.0417(11) 0.0062(9) 0.0050(9) 0.0116(9)
C18 0.0538(15) 0.0391(11) 0.0563(13) 0.0104(9) 0.0120(11) 0.0132(10)
C19 0.0524(14) 0.0349(11) 0.0514(12) -0.0076(9) 0.0064(10) 0.0002(9)
C20 0.0506(15) 0.0637(15) 0.0452(12) 0.0130(11) 0.0104(10) 0.0103(11)
C21 0.074(2) 0.078(2) 0.0651(17) 0.0232(15) 0.0147(15) -0.0045(15)
NB 0.0805(19) 0.0852(18) 0.0440(11) 0.0106(11) 0.0178(11) 0.0109(14)
C22 0.127(4) 0.122(3) 0.088(3) 0.002(2) 0.054(3) 0.041(3)
C23 0.132(4) 0.126(3) 0.0488(17) 0.026(2) 0.0016(19) -0.004(3)
O11 0.135(2) 0.1078(18) 0.0589(13) -0.0220(13) 0.0206(14) -0.0840(18)
O16 0.123(2) 0.0572(12) 0.0513(11) -0.0113(9) 0.0243(12) 0.0006(12)
C28 0.0581(15) 0.0415(11) 0.0486(12) 0.0005(9) 0.0030(10) 0.0179(10)
C29 0.075(2) 0.0608(15) 0.0446(12) 0.0049(11) 0.0143(12) -0.0041(13)
C30 0.0430(15) 0.0838(19) 0.0594(15) 0.0035(14) 0.0121(12) 0.0091(13)
NA 0.0586(15) 0.0956(19) 0.0384(10) 0.0063(11) 0.0056(10) 0.0050(13)
C1' 0.0630(18) 0.0826(19) 0.0452(13) 0.0078(12) 0.0095(12) 0.0066(14)
O1' 0.0995(17) 0.0780(14) 0.0491(10) 0.0071(10) 0.0147(11) -0.0169(12)
C2' 0.088(3) 0.091(2) 0.0529(16) 0.0129(15) 0.0203(15) 0.0048(18)
C3' 0.101(3) 0.136(4) 0.079(2) 0.017(2) 0.037(2) 0.006(3)
C4' 0.124(4) 0.221(7) 0.062(2) 0.032(3) 0.007(2) -0.014(4)

loop_
_atom_type_symbol
_atom_type_description
_atom_type_scat_dispersion_real
_atom_type_scat_dispersion_imag
_atom_type_scat_source
C C 0.0033 0.0016 'International Tables Vol C Tables 4.2.6.8 and 6.1.1.4'
N N 0.0061 0.0033 'International Tables Vol C Tables 4.2.6.8 and 6.1.1.4'
O O 0.0106 0.0060 'International Tables Vol C Tables 4.2.6.8 and 6.1.1.4'
H H 0.0000 0.0000 'International Tables Vol C Tables 4.2.6.8 and 6.1.1.4'

loop_
_geom_angle_atom_site_label_1
_geom_angle_atom_site_label_2
_geom_angle_atom_site_label_3
_geom_angle
C10 C1 C2 125.4(2)
C1 C2 C3 111.3(2)
NA C3 C2 110.0(2)
NA C3 C4 112.4(2)
C2 C3 C4 111.4(2)
C30 C4 C29 111.0(2)
C30 C4 C3 112.5(2)
C29 C4 C3 103.9(2)
C30 C4 C5 111.4(2)
C29 C4 C5 110.51(19)
C3 C4 C5 107.20(18)
C10 C5 C6 113.38(19)
C10 C5 C4 111.35(18)
C6 C5 C4 113.11(18)
C7 C6 C5 114.38(19)
C6 C7 C8 115.49(18)
C7 C8 C14 112.99(16)
C7 C8 C9 112.73(17)
C14 C8 C9 111.37(17)
C11 C9 C8 114.82(18)
C11 C9 C19 110.26(18)
C8 C9 C19 113.19(19)
C1 C10 C19 120.1(2)
C1 C10 C5 120.5(2)
C19 C10 C5 119.42(18)
O11 C11 C12 118.8(2)
O11 C11 C9 119.4(2)
C12 C11 C9 121.58(18)
C11 C12 C13 113.1(2)
C12 C13 C18 108.16(19)
C12 C13 C17 117.6(2)
C18 C13 C17 109.08(18)
C12 C13 C14 108.43(17)
C18 C13 C14 111.60(18)
C17 C13 C14 101.87(16)
C8 C14 C15 115.11(18)
C8 C14 C28 109.68(18)
C15 C14 C28 107.76(17)
C8 C14 C13 110.21(15)
C15 C14 C13 101.99(17)
C28 C14 C13 111.93(19)
C16 C15 C14 105.03(19)
O16 C16 C15 109.5(2)
O16 C16 C17 112.8(2)
C15 C16 C17 107.63(17)
C20 C17 C16 110.84(19)
C20 C17 C13 120.10(19)
C16 C17 C13 102.92(18)
C10 C19 C9 117.08(19)
NB C20 C17 107.5(2)
NB C20 C21 113.8(2)
C17 C20 C21 114.5(2)
C22 NB C23 111.5(3)
C22 NB C20 114.3(3)
C23 NB C20 111.4(3)
O1' C29 C4 112.0(2)
C1' NA C3 117.8(2)
NA C1' O1' 127.9(3)
NA C1' C2' 123.2(3)
O1' C1' C2' 108.9(3)
C1' O1' C29 117.1(2)
C4' C2' C3' 112.1(4)
C4' C2' C1' 112.3(3)
C3' C2' C1' 108.9(3)

loop_
_geom_bond_atom_site_label_1
_geom_bond_atom_site_label_2
_geom_bond_distance
C1 C10 1.336(3)
C1 C2 1.504(4)
C2 C3 1.511(4)
C3 NA 1.479(3)
C3 C4 1.538(3)
C4 C30 1.516(4)
C4 C29 1.525(4)
C4 C5 1.545(3)
C5 C10 1.522(3)
C5 C6 1.541(3)
C6 C7 1.525(3)
C7 C8 1.530(3)
C8 C14 1.538(3)
C8 C9 1.546(3)
C9 C11 1.544(3)
C9 C19 1.547(3)
C10 C19 1.506(3)
C11 O11 1.193(3)
C11 C12 1.514(3)
C12 C13 1.527(3)
C13 C18 1.547(3)
C13 C17 1.550(3)
C13 C14 1.561(3)
C14 C15 1.539(3)
C14 C28 1.548(3)
C15 C16 1.536(3)
C16 O16 1.430(3)
C16 C17 1.547(4)
C17 C20 1.536(3)
C20 NB 1.486(4)
C20 C21 1.537(4)
NB C22 1.442(5)
NB C23 1.459(5)
C29 O1' 1.436(3)
NA C1' 1.260(4)
C1' O1' 1.346(4)
C1' C2' 1.526(4)
C2' C4' 1.492(6)
C2' C3' 1.495(6)

loop_
_geom_torsion_atom_site_label_1
_geom_torsion_atom_site_label_2
_geom_torsion_atom_site_label_3
_geom_torsion_atom_site_label_4
_geom_torsion
C10 C1 C2 C3 -13.4(4)
C1 C2 C3 C4 44.4(3)
NA C3 C4 C29 53.9(3)
C2 C3 C4 C5 -65.1(3)
C3 C4 C5 C10 52.8(3)
C10 C5 C6 C7 -81.6(2)
C5 C6 C7 C8 80.8(3)
C6 C7 C8 C9 -59.4(3)
C14 C8 C9 C11 -35.9(3)
C7 C8 C9 C19 68.1(2)
C2 C1 C10 C5 3.2(4)
C4 C5 C10 C1 -23.8(3)
C6 C5 C10 C19 26.0(3)
C19 C9 C11 O11 -33.9(4)
C8 C9 C11 C12 22.3(3)
C9 C11 C12 C13 -30.2(3)
C11 C12 C13 C14 50.5(3)
C7 C8 C14 C15 -57.8(2)
C9 C8 C14 C28 -64.2(2)
C9 C8 C14 C13 59.5(2)
C12 C13 C14 C8 -67.3(2)
C17 C13 C14 C15 45.3(2)
C12 C13 C14 C28 55.1(2)
C13 C14 C15 C16 -33.4(2)
C14 C15 C16 O16 -113.8(2)
C14 C15 C16 C17 9.2(2)
O16 C16 C17 C20 -90.6(2)
C15 C16 C17 C13 18.9(2)
C12 C13 C17 C20 78.7(3)
C5 C10 C19 C9 47.2(3)
C8 C9 C19 C10 -85.8(2)
C16 C17 C20 NB 54.2(3)
C13 C17 C20 C21 -58.5(3)
C17 C20 NB C22 79.3(3)
C21 C20 NB C22 -48.6(4)
C17 C20 NB C23 -153.1(3)
C21 C20 NB C23 78.9(4)
C30 C4 C29 O1' 63.9(3)
C3 C4 C29 O1' -57.3(3)
C4 C29 O1' C1' 34.0(4)
NA C1' C2' C4' 17.3(6)
O1' C1' C2' C4' -164.7(4)
NA C1' C2' C3' -107.5(4)
O1' C1' C2' C3' 70.5(4)

loop_
_cod_related_entry_id
_cod_related_entry_code
_cod_related_entry_database
1 30651544 ChemSpider
